data_1572286
loop_
_publ_author_name
'Hollister, Kimberly K.'
'Molino, Andrew'
'Le, VuongVy V'
'Jones, Nula'
'Smith, Wyatt J.'
'M&#xfc;ller, Peter'
'Dickie, Diane A.'
'Wilson, David J. D.'
'Gilliard, Jr, Robert J'

_publ_section_title
;
 Pentacyclic fused diborepinium ions with carbene- and carbone-mediated
 deep-blue to red emission.
;
_journal_issue 35
_journal_name_full 'Chemical science'
_journal_page_first 14358
_journal_page_last 14370
_journal_paper_doi 10.1039/d4sc03835e
_journal_volume 15
_journal_year 2024
_chemical_formula_moiety 'C44 H54 B2 N4, 2(C2 F6 N2 O4 S2), 2(C H2 Cl2)'
_chemical_formula_sum 'C50 H58 B2 Cl4 F12 N8 O8 S4'
_chemical_formula_weight 1418.70
_space_group_crystal_system triclinic
_space_group_IT_number 2
_space_group_name_Hall '-P 1'
_space_group_name_H-M_alt 'P -1'
_atom_sites_solution_hydrogens geom
_atom_sites_solution_primary dual
_audit_creation_date 2024-03-27
_audit_creation_method
;
Olex2 1.5
(compiled 2024.02.16 svn.r378c4104 for OlexSys, GUI svn.r6928)
;
_audit_update_record
;
2024-03-28 deposited with the CCDC.	2024-08-05 downloaded from the CCDC.
;
_cell_angle_alpha 96.7530(10)
_cell_angle_beta 92.3660(10)
_cell_angle_gamma 95.8310(10)
_cell_formula_units_Z 1
_cell_length_a 8.9168(4)
_cell_length_b 9.3168(4)
_cell_length_c 18.6398(7)
_cell_measurement_reflns_used 9814
_cell_measurement_temperature 100.00
_cell_measurement_theta_max 27.096
_cell_measurement_theta_min 2.603
_cell_volume 1527.60(11)
_computing_cell_refinement 'SAINT V8.40B (?, 2016)'
_computing.cell_refinement 'SAINT V8.40B (Bruker Nano, Inc., 2019)'

_computing_data_collection 'Bruker Instrument Service V6.2.14'
_computing_data_reduction 'SAINT V8.40B (?, 2016)'
_computing.data_reduction 'SAINT V8.40B (Bruker Nano, Inc., 2019)'

_computing_molecular_graphics 'Olex2 1.5 (Dolomanov et al., 2009)'
_computing_publication_material 'Olex2 1.5 (Dolomanov et al., 2009)'
_computing_structure_refinement 'XL  (Sheldrick, 2008)'
_computing.structure_refinement 'SHELXL--2018/3 (Sheldrick, 2018)'

_computing_structure_solution 'SHELXT 2018/2 (Sheldrick, 2018)'
_computing.structure_solution 'SHELXT 2018/2 (Sheldrick, 2018)'

_diffrn_ambient_temperature 100.00
_diffrn_detector_area_resol_mean 7.3910
_diffrn_detector_type 'Photon III'
_diffrn_measured_fraction_theta_full 0.998
_diffrn_measured_fraction_theta_max 0.998
_diffrn_measurement_device 'Kappa four--circle diffractometer'
_diffrn_measurement_device_type 'Bruker D8 Venture'
_diffrn_measurement_method '\f and \w scans'
_diffrn_radiation_collimation 'one pinhole collimator 0.8 mm'
_diffrn_radiation_monochromator 'HELIOS double bounce multilayer mirror'
_diffrn_radiation_probe x-ray
_diffrn_radiation_type 'Mo K\a'
_diffrn_radiation_wavelength 0.71073
_diffrn_reflns_av_R_equivalents 0.0315
_diffrn_reflns_av_unetI/netI 0.0324
_diffrn_reflns_Laue_measured_fraction_full 0.998
_diffrn_reflns_Laue_measured_fraction_max 0.998
_diffrn_reflns_limit_h_max 11
_diffrn_reflns_limit_h_min -11
_diffrn_reflns_limit_k_max 11
_diffrn_reflns_limit_k_min -11
_diffrn_reflns_limit_l_max 22
_diffrn_reflns_limit_l_min -23
_diffrn_reflns_number 40018
_diffrn_reflns_point_group_measured_fraction_full 0.998
_diffrn_reflns_point_group_measured_fraction_max 0.998
_diffrn_reflns.reduction_process narrow-frame

_diffrn_reflns_theta_full 25.242
_diffrn_reflns_theta_max 27.109
_diffrn_reflns_theta_min 2.214
_diffrn_source 'micro-focus sealed tube'
_diffrn_source_current 1.4
_diffrn_source_power 0.07
_diffrn_source_target Mo
_diffrn_source_type 'Incoatec I\mS 3.0'
_diffrn_source_voltage 50.0
_diffrn_standards_number 0
_exptl_absorpt_coefficient_mu 0.425
_exptl_absorpt_correction_T_max 0.7455
_exptl_absorpt_correction_T_min 0.6957
_exptl_absorpt_correction_type multi-scan
_exptl_absorpt_process_details
;
SADABS-2016/2 (Bruker,2016/2) was used for absorption correction.
wR2(int) was 0.1070 before and 0.0450 after correction.
The Ratio of minimum to maximum transmission is 0.9332.
The \l/2 correction factor is Not present.
;
_exptl_crystal_colour orange
_exptl_crystal_colour_primary orange
_exptl_crystal_density_diffrn 1.542
_exptl_crystal_description block
_exptl_crystal_F_000 728
_exptl_crystal_size_max 0.504
_exptl_crystal_size_mid 0.235
_exptl_crystal_size_min 0.18
_refine_diff_density_max 1.619
_refine_diff_density_min -1.228
_refine_diff_density_rms 0.142
_refine_ls_extinction_method none
_refine_ls_goodness_of_fit_ref 2.583
_refine_ls_hydrogen_treatment constr
_refine_ls_matrix_type full
_refine_ls_number_parameters 489
_refine_ls_number_reflns 6729
_refine_ls_number_restraints 0
_refine_ls_restrained_S_all 2.583
_refine_ls_R_factor_all 0.0870
_refine_ls_R_factor_gt 0.0809
_refine_ls_shift/su_max 0.000
_refine_ls_shift/su_mean 0.000
_refine_ls_structure_factor_coef Fsqd
_refine_ls_weighting_details 'w=1/[\s^2^(Fo^2^)+(0.1000P)^2^] where P=(Fo^2^+2Fc^2^)/3'
_refine_ls_weighting_scheme calc
_refine_ls_wR_factor_gt 0.2826
_refine_ls_wR_factor_ref 0.2909
_reflns_Friedel_coverage 0.000
_reflns_number_gt 6064
_reflns_number_total 6729
_reflns_threshold_expression 'I > 2\s(I)'
_cod_data_source_file d4sc03835e2.cif
_cod_data_source_block S7
_cod_depositor_comments 'Adding full bibliography for 1572276--1572287.cif.'
_cod_database_code 1572286
_shelx_shelxl_version_number 2018/3
_shelx_space_group_comment
;
The symmetry employed for this shelxl refinement is uniquely defined
by the following loop, which should always be used as a source of
symmetry information in preference to the above space-group names.
They are only intended as comments.
;
_shelx_estimated_absorpt_t_max 0.927
_shelx_estimated_absorpt_t_min 0.814
_computing.bruker_data_scaling 'SADABS--2016/2 -- Bruker AXS area detector scaling and absorption correction'

_olex2_refinement_description
;
1. Others
 Sof(O4A)=1-FVAR(1)
 Sof(O4)=FVAR(1)
 Sof(O3A)=1-FVAR(2)
 Sof(O3)=FVAR(2)
 Sof(F5A)=Sof(F4A)=Sof(F6A)=1-FVAR(3)
 Sof(F4)=Sof(F5)=Sof(F6)=FVAR(3)
 Sof(F3A)=Sof(F1A)=Sof(F2A)=1-FVAR(4)
 Sof(F1)=Sof(F2)=Sof(F3)=FVAR(4)
 Sof(O1A)=1-FVAR(5)
 Sof(O1)=FVAR(5)
2.a Ternary CH refined with riding coordinates:
 C13(H13), C20(H20)
2.b Secondary CH2 refined with riding coordinates:
 C25(H25A,H25B)
2.c Aromatic/amide H refined with riding coordinates:
 C2(H2), C4(H4), C5(H5), C7(H7), C8(H8), C9(H9), C10(H10)
2.d Idealised Me refined as rotating group:
 C14(H14A,H14B,H14C), C15(H15A,H15B,H15C), C17(H17A,H17B,H17C), C19(H19A,H19B,
 H19C), C21(H21A,H21B,H21C), C22(H22A,H22B,H22C)
;
_olex2_submission_special_instructions 'No special instructions were received'

loop_
_space_group_symop_operation_xyz
'x, y, z'
'-x, -y, -z'

loop_
_atom_site_label
_atom_site_type_symbol
_atom_site_fract_x
_atom_site_fract_y
_atom_site_fract_z
_atom_site_U_iso_or_equiv
_atom_site_adp_type
_atom_site_occupancy
_atom_site_site_symmetry_order
_atom_site_calc_flag
_atom_site_refinement_flags_posn
_atom_site_refinement_flags_adp
_atom_site_refinement_flags_occupancy
_atom_site_disorder_assembly
_atom_site_disorder_group
N1 N 0.0661(2) 0.1880(2) 0.29680(11) 0.0183(5) Uani 1 1 d . . . . .
N2 N 0.2290(2) 0.3662(2) 0.27926(11) 0.0196(5) Uani 1 1 d . . . . .
C1 C -0.0154(3) 0.4773(2) 0.42197(13) 0.0164(5) Uani 1 1 d . . . . .
C2 C 0.0819(3) 0.4049(2) 0.46225(13) 0.0171(5) Uani 1 1 d . . . . .
H2 H 0.140169 0.338537 0.436270 0.021 Uiso 1 1 calc R U . . .
C3 C 0.1003(3) 0.4225(2) 0.53793(13) 0.0160(5) Uani 1 1 d . . . . .
C4 C 0.2044(3) 0.3328(3) 0.56732(14) 0.0192(5) Uani 1 1 d . . . . .
H4 H 0.242605 0.265974 0.531990 0.023 Uiso 1 1 calc R U . . .
C5 C 0.2584(3) 0.3259(3) 0.63636(14) 0.0188(5) Uani 1 1 d . . . . .
H5 H 0.326403 0.254475 0.639586 0.023 Uiso 1 1 calc R U . . .
C6 C 0.2331(3) 0.4050(3) 0.70548(13) 0.0185(5) Uani 1 1 d . . . . .
C7 C 0.3195(3) 0.3684(3) 0.76437(14) 0.0216(5) Uani 1 1 d . . . . .
H7 H 0.384024 0.293740 0.756295 0.026 Uiso 1 1 calc R U . . .
C8 C 0.3127(3) 0.4381(3) 0.83325(15) 0.0256(6) Uani 1 1 d . . . . .
H8 H 0.373626 0.412877 0.871883 0.031 Uiso 1 1 calc R U . . .
C9 C 0.2162(3) 0.5460(3) 0.84620(14) 0.0267(6) Uani 1 1 d . . . . .
H9 H 0.212481 0.596095 0.893412 0.032 Uiso 1 1 calc R U . . .
C10 C 0.1264(3) 0.5792(3) 0.78993(14) 0.0228(5) Uani 1 1 d . . . . .
H10 H 0.058919 0.650694 0.799828 0.027 Uiso 1 1 calc R U . . .
C11 C 0.1300(3) 0.5115(3) 0.71778(13) 0.0178(5) Uani 1 1 d . . . . .
C12 C 0.0945(3) 0.3333(3) 0.30608(13) 0.0172(5) Uani 1 1 d . . . . .
C13 C -0.0759(3) 0.1144(3) 0.32091(15) 0.0222(6) Uani 1 1 d . . . . .
H13 H -0.135842 0.193181 0.341319 0.027 Uiso 1 1 calc R U . . .
C14 C -0.0466(3) 0.0250(3) 0.38114(18) 0.0323(7) Uani 1 1 d . . . . .
H14A H -0.002770 -0.062847 0.361758 0.048 Uiso 1 1 calc R U . . .
H14B H -0.141832 -0.002530 0.402930 0.048 Uiso 1 1 calc R U . . .
H14C H 0.023870 0.082145 0.417988 0.048 Uiso 1 1 calc R U . . .
C15 C -0.1716(4) 0.0291(4) 0.25727(18) 0.0367(7) Uani 1 1 d . . . . .
H15A H -0.175480 0.088427 0.217315 0.055 Uiso 1 1 calc R U . . .
H15B H -0.274083 0.004140 0.272242 0.055 Uiso 1 1 calc R U . . .
H15C H -0.126681 -0.060264 0.241329 0.055 Uiso 1 1 calc R U . . .
C16 C 0.1847(3) 0.1273(3) 0.26297(15) 0.0243(6) Uani 1 1 d . . . . .
C17 C 0.1901(4) -0.0319(3) 0.24291(18) 0.0330(7) Uani 1 1 d . . . . .
H17A H 0.162909 -0.083551 0.284171 0.049 Uiso 1 1 calc R U . . .
H17B H 0.292380 -0.049969 0.229666 0.049 Uiso 1 1 calc R U . . .
H17C H 0.118630 -0.066838 0.201715 0.049 Uiso 1 1 calc R U . . .
C18 C 0.2873(3) 0.2387(3) 0.25241(15) 0.0260(6) Uani 1 1 d . . . . .
C19 C 0.4358(4) 0.2369(4) 0.2188(2) 0.0395(8) Uani 1 1 d . . . . .
H19A H 0.435241 0.291134 0.176785 0.059 Uiso 1 1 calc R U . . .
H19B H 0.453766 0.136249 0.203208 0.059 Uiso 1 1 calc R U . . .
H19C H 0.516069 0.282285 0.254170 0.059 Uiso 1 1 calc R U . . .
C20 C 0.3059(3) 0.5122(3) 0.27217(15) 0.0239(6) Uani 1 1 d . . . . .
H20 H 0.416777 0.503413 0.273091 0.029 Uiso 1 1 calc R U . . .
C21 C 0.2630(4) 0.5588(3) 0.19976(17) 0.0333(7) Uani 1 1 d . . . . .
H21A H 0.278306 0.481609 0.161109 0.050 Uiso 1 1 calc R U . . .
H21B H 0.326315 0.647866 0.192823 0.050 Uiso 1 1 calc R U . . .
H21C H 0.156682 0.576966 0.198389 0.050 Uiso 1 1 calc R U . . .
C22 C 0.2794(4) 0.6238(3) 0.33533(17) 0.0307(7) Uani 1 1 d . . . . .
H22A H 0.175815 0.649608 0.330962 0.046 Uiso 1 1 calc R U . . .
H22B H 0.350593 0.711042 0.334965 0.046 Uiso 1 1 calc R U . . .
H22C H 0.294590 0.582824 0.380819 0.046 Uiso 1 1 calc R U . . .
B1 B -0.0217(3) 0.4415(3) 0.33874(15) 0.0165(5) Uani 1 1 d . . . . .
S2 S 0.46584(9) 0.05423(11) 0.43501(5) 0.0430(3) Uani 1 1 d . . . . .
F4 F 0.5270(5) 0.3546(5) 0.4864(2) 0.0378(11) Uani 0.497(6) 1 d . . P A 1
F5 F 0.6156(5) 0.2833(4) 0.3848(2) 0.0390(12) Uani 0.497(6) 1 d . . P A 1
F6 F 0.7213(4) 0.2356(4) 0.4840(3) 0.0334(10) Uani 0.497(6) 1 d . . P A 1
O3 O 0.3129(4) 0.0432(5) 0.4461(3) 0.0341(17) Uani 0.535(10) 1 d . . P B 1
O4 O 0.5515(5) -0.0302(4) 0.4025(2) 0.0309(15) Uani 0.524(9) 1 d . . P B 1
N4 N 0.5633(5) -0.0505(5) 0.4766(2) 0.0712(11) Uani 1 1 d . . . . .
C24 C 0.5706(5) 0.2343(4) 0.44837(18) 0.0434(9) Uani 1 1 d . . . . .
S1 S 0.07083(12) 0.12084(8) 0.04345(5) 0.0429(3) Uani 1 1 d . . . . .
F1 F -0.0387(8) 0.3300(9) -0.0232(5) 0.065(2) Uani 0.480(9) 1 d . . P C 1
F2 F 0.0975(7) 0.2003(5) -0.0893(2) 0.0500(17) Uani 0.480(9) 1 d . . P C 1
F3 F 0.1969(8) 0.3564(7) -0.0022(3) 0.061(2) Uani 0.480(9) 1 d . . P C 1
O1 O 0.2041(6) 0.0582(6) 0.0365(4) 0.049(2) Uani 0.498(13) 1 d . . P D 1
O2 O 0.0013(10) 0.1659(8) 0.1001(3) 0.179(4) Uani 1 1 d . . . . .
N3 N 0.0801(6) -0.0178(5) -0.0072(3) 0.0923(16) Uani 1 1 d . . . . .
C23 C 0.0752(4) 0.2626(4) -0.0153(2) 0.0473(9) Uani 1 1 d . . . . .
Cl1 Cl 0.53833(12) 0.90253(10) 0.11262(5) 0.0493(3) Uani 1 1 d . . . . .
Cl2 Cl 0.40512(13) 0.64527(11) 0.02043(5) 0.0574(3) Uani 1 1 d . . . . .
C25 C 0.4540(5) 0.8329(5) 0.0267(2) 0.0504(9) Uani 1 1 d . . . . .
H25A H 0.362354 0.881415 0.017916 0.060 Uiso 1 1 calc R U . . .
H25B H 0.525126 0.854454 -0.010950 0.060 Uiso 1 1 calc R U . . .
O4A O 0.4976(5) -0.0063(5) 0.3541(2) 0.0291(15) Uani 0.476(9) 1 d . . P B 2
O3A O 0.3303(5) 0.1122(6) 0.4095(3) 0.0289(16) Uani 0.465(10) 1 d . . P B 2
F5A F 0.4800(6) 0.3064(4) 0.4070(2) 0.0551(16) Uani 0.503(6) 1 d . . P A 2
F4A F 0.5413(4) 0.2769(5) 0.5149(2) 0.0345(12) Uani 0.503(6) 1 d . . P A 2
F6A F 0.6966(6) 0.2350(5) 0.4331(4) 0.058(2) Uani 0.503(6) 1 d . . P A 2
F3A F 0.0741(8) 0.3944(5) 0.0342(4) 0.082(3) Uani 0.520(9) 1 d . . P C 2
F1A F -0.0476(8) 0.2497(10) -0.0502(5) 0.081(2) Uani 0.520(9) 1 d . . P C 2
F2A F 0.1862(8) 0.2768(9) -0.0469(5) 0.091(4) Uani 0.520(9) 1 d . . P C 2
O1A O 0.2409(10) 0.1480(9) 0.0771(4) 0.082(3) Uani 0.502(13) 1 d . . P D 2

loop_
_atom_site_aniso_label
_atom_site_aniso_U_11
_atom_site_aniso_U_22
_atom_site_aniso_U_33
_atom_site_aniso_U_23
_atom_site_aniso_U_13
_atom_site_aniso_U_12
N1 0.0175(10) 0.0163(9) 0.0206(10) -0.0013(8) 0.0013(8) 0.0027(8)
N2 0.0204(11) 0.0176(10) 0.0201(10) -0.0009(8) 0.0035(8) 0.0018(8)
C1 0.0170(11) 0.0147(10) 0.0174(11) 0.0017(8) 0.0026(9) 0.0019(8)
C2 0.0160(11) 0.0144(10) 0.0212(12) 0.0009(9) 0.0025(9) 0.0033(8)
C3 0.0168(11) 0.0138(10) 0.0176(11) 0.0023(8) 0.0015(9) 0.0018(8)
C4 0.0217(12) 0.0164(11) 0.0201(12) 0.0005(9) 0.0028(9) 0.0056(9)
C5 0.0186(11) 0.0167(11) 0.0225(12) 0.0043(9) 0.0006(9) 0.0062(9)
C6 0.0177(12) 0.0182(11) 0.0200(12) 0.0049(9) 0.0014(9) 0.0006(9)
C7 0.0198(12) 0.0229(12) 0.0232(13) 0.0089(10) -0.0012(10) 0.0009(9)
C8 0.0224(13) 0.0350(14) 0.0209(13) 0.0095(10) -0.0026(10) 0.0042(11)
C9 0.0251(14) 0.0369(15) 0.0177(12) 0.0024(10) -0.0023(10) 0.0044(11)
C10 0.0231(13) 0.0278(13) 0.0174(12) 0.0015(10) 0.0002(10) 0.0042(10)
C11 0.0173(11) 0.0198(11) 0.0161(11) 0.0031(9) 0.0009(9) 0.0008(9)
C12 0.0202(12) 0.0162(11) 0.0153(11) 0.0002(8) 0.0002(9) 0.0048(9)
C13 0.0189(12) 0.0177(11) 0.0294(13) 0.0010(10) 0.0022(10) 0.0001(9)
C14 0.0284(15) 0.0291(14) 0.0402(17) 0.0128(12) 0.0025(12) -0.0028(11)
C15 0.0291(16) 0.0410(17) 0.0356(17) 0.0000(13) -0.0033(13) -0.0100(13)
C16 0.0225(13) 0.0219(12) 0.0282(13) -0.0028(10) 0.0048(10) 0.0065(10)
C17 0.0354(16) 0.0188(13) 0.0439(17) -0.0051(12) 0.0084(13) 0.0069(11)
C18 0.0236(13) 0.0243(13) 0.0302(14) -0.0019(10) 0.0049(11) 0.0075(10)
C19 0.0287(16) 0.0334(16) 0.055(2) -0.0049(14) 0.0199(15) 0.0024(12)
C20 0.0234(13) 0.0203(12) 0.0276(13) 0.0033(10) 0.0054(10) -0.0013(9)
C21 0.0369(16) 0.0349(16) 0.0290(15) 0.0109(12) 0.0049(12) -0.0016(12)
C22 0.0346(16) 0.0219(13) 0.0340(16) 0.0016(11) 0.0073(12) -0.0038(11)
B1 0.0164(12) 0.0147(11) 0.0186(13) 0.0017(9) 0.0024(10) 0.0022(9)
S2 0.0198(4) 0.0708(6) 0.0444(5) 0.0318(4) 0.0029(3) 0.0044(4)
F4 0.043(2) 0.0237(19) 0.048(2) 0.0025(18) 0.0179(18) 0.0076(15)
F5 0.041(2) 0.043(2) 0.034(2) 0.0134(16) 0.0110(17) -0.0006(17)
F6 0.0250(18) 0.0333(19) 0.039(3) 0.0006(17) -0.0006(16) -0.0049(14)
O3 0.021(2) 0.040(3) 0.040(3) -0.004(2) -0.0007(17) 0.0080(16)
O4 0.027(2) 0.033(2) 0.033(3) -0.0071(17) 0.0102(18) 0.0079(16)
N4 0.066(3) 0.073(3) 0.076(3) 0.010(2) 0.015(2) 0.011(2)
C24 0.068(3) 0.0378(17) 0.0295(16) 0.0053(13) 0.0168(16) 0.0257(16)
S1 0.0637(6) 0.0293(5) 0.0348(5) 0.0034(3) 0.0090(4) -0.0006(4)
F1 0.057(4) 0.052(4) 0.100(5) 0.036(4) 0.020(3) 0.034(3)
F2 0.077(4) 0.039(2) 0.035(2) 0.0119(19) 0.017(2) -0.004(2)
F3 0.073(4) 0.042(3) 0.061(4) 0.003(3) 0.002(3) -0.022(3)
O1 0.030(3) 0.044(4) 0.076(5) 0.017(3) -0.001(3) 0.011(2)
O2 0.306(10) 0.212(7) 0.066(3) 0.056(4) 0.098(5) 0.176(7)
N3 0.078(3) 0.069(3) 0.133(5) 0.027(3) 0.008(3) 0.008(3)
C23 0.0383(19) 0.0314(17) 0.074(3) 0.0175(17) 0.0023(18) 0.0020(14)
Cl1 0.0584(6) 0.0433(5) 0.0453(5) -0.0069(4) 0.0004(4) 0.0165(4)
Cl2 0.0662(7) 0.0550(6) 0.0479(6) 0.0068(4) -0.0262(5) 0.0023(5)
C25 0.049(2) 0.060(2) 0.047(2) 0.0145(17) 0.0031(17) 0.0182(18)
O4A 0.043(3) 0.027(2) 0.016(2) -0.0052(16) 0.0005(19) 0.0099(18)
O3A 0.026(2) 0.038(3) 0.024(3) 0.007(2) 0.0014(17) 0.0073(19)
F5A 0.088(4) 0.028(2) 0.048(3) 0.0052(17) -0.015(2) 0.009(2)
F4A 0.035(2) 0.032(2) 0.032(2) -0.0133(17) 0.0050(15) 0.0000(15)
F6A 0.048(3) 0.035(2) 0.086(5) -0.012(3) 0.039(3) -0.0106(19)
F3A 0.109(6) 0.028(2) 0.105(5) 0.005(2) 0.029(4) -0.011(3)
F1A 0.070(4) 0.061(4) 0.116(6) 0.035(4) -0.023(4) 0.017(3)
F2A 0.075(5) 0.084(6) 0.139(9) 0.076(7) 0.062(6) 0.031(5)
O1A 0.097(6) 0.071(6) 0.074(5) 0.023(4) -0.035(4) -0.018(4)

loop_
_atom_type_symbol
_atom_type_description
_atom_type_scat_dispersion_real
_atom_type_scat_dispersion_imag
_atom_type_scat_source
C C 0.0033 0.0016 'International Tables Vol C Tables 4.2.6.8 and 6.1.1.4'
H H 0.0000 0.0000 'International Tables Vol C Tables 4.2.6.8 and 6.1.1.4'
B B 0.0013 0.0007 'International Tables Vol C Tables 4.2.6.8 and 6.1.1.4'
Cl Cl 0.1484 0.1585 'International Tables Vol C Tables 4.2.6.8 and 6.1.1.4'
F F 0.0171 0.0103 'International Tables Vol C Tables 4.2.6.8 and 6.1.1.4'
N N 0.0061 0.0033 'International Tables Vol C Tables 4.2.6.8 and 6.1.1.4'
O O 0.0106 0.0060 'International Tables Vol C Tables 4.2.6.8 and 6.1.1.4'
S S 0.1246 0.1234 'International Tables Vol C Tables 4.2.6.8 and 6.1.1.4'

loop_
_exptl_crystal_face_index_h
_exptl_crystal_face_index_k
_exptl_crystal_face_index_l
_exptl_crystal_face_perp_dist
-1.00 1.00 0.00 0.2530
-1.00 1.00 -1.00 0.2560
-1.00 1.00 1.00 0.2250
-1.00 0.00 -1.00 0.1550
-1.00 0.00 0.00 0.1500
-1.00 -1.00 -1.00 0.1350
-1.00 0.00 1.00 0.1380
-1.00 -1.00 0.00 0.1260
-1.00 -1.00 1.00 0.1060
0.00 1.00 0.00 0.2140
0.00 -1.00 0.00 0.0820
0.00 1.00 -1.00 0.2070
0.00 -1.00 1.00 0.0790
0.00 0.00 -1.00 0.0900
0.00 0.00 1.00 0.0350
0.00 1.00 1.00 0.1830
1.00 -1.00 1.00 0.1780
1.00 0.00 0.00 0.1640
1.00 1.00 1.00 0.0870
1.00 0.00 -1.00 0.1630
1.00 1.00 0.00 0.0890
1.00 1.00 -1.00 0.0930

loop_
_geom_angle_atom_site_label_1
_geom_angle_atom_site_label_2
_geom_angle_atom_site_label_3
_geom_angle
_geom_angle_site_symmetry_1
_geom_angle_site_symmetry_3
_geom_angle_publ_flag
C12 N1 C13 121.1(2) . . ?
C12 N1 C16 109.7(2) . . ?
C16 N1 C13 129.2(2) . . ?
C12 N2 C18 109.4(2) . . ?
C12 N2 C20 128.1(2) . . ?
C18 N2 C20 122.3(2) . . ?
C2 C1 C3 116.4(2) . 2_566 ?
C2 C1 B1 117.6(2) . . ?
C3 C1 B1 126.0(2) 2_566 . ?
C1 C2 H2 117.4 . . ?
C1 C2 C3 125.2(2) . . ?
C3 C2 H2 117.4 . . ?
C1 C3 C4 126.5(2) 2_566 . ?
C2 C3 C1 118.4(2) . 2_566 ?
C2 C3 C4 115.0(2) . . ?
C3 C4 H4 113.9 . . ?
C5 C4 C3 132.1(2) . . ?
C5 C4 H4 113.9 . . ?
C4 C5 H5 113.4 . . ?
C4 C5 C6 133.1(2) . . ?
C6 C5 H5 113.4 . . ?
C7 C6 C5 114.7(2) . . ?
C7 C6 C11 119.5(2) . . ?
C11 C6 C5 125.8(2) . . ?
C6 C7 H7 119.1 . . ?
C8 C7 C6 121.7(2) . . ?
C8 C7 H7 119.1 . . ?
C7 C8 H8 120.1 . . ?
C7 C8 C9 119.8(3) . . ?
C9 C8 H8 120.1 . . ?
C8 C9 H9 120.3 . . ?
C10 C9 C8 119.4(2) . . ?
C10 C9 H9 120.3 . . ?
C9 C10 H10 118.5 . . ?
C9 C10 C11 123.1(2) . . ?
C11 C10 H10 118.5 . . ?
C6 C11 B1 126.5(2) . 2_566 ?
C10 C11 C6 116.5(2) . . ?
C10 C11 B1 117.0(2) . 2_566 ?
N1 C12 B1 124.1(2) . . ?
N2 C12 N1 107.2(2) . . ?
N2 C12 B1 128.6(2) . . ?
N1 C13 H13 106.5 . . ?
N1 C13 C14 112.1(2) . . ?
N1 C13 C15 111.5(2) . . ?
C14 C13 H13 106.5 . . ?
C14 C13 C15 113.2(2) . . ?
C15 C13 H13 106.5 . . ?
C13 C14 H14A 109.5 . . ?
C13 C14 H14B 109.5 . . ?
C13 C14 H14C 109.5 . . ?
H14A C14 H14B 109.5 . . ?
H14A C14 H14C 109.5 . . ?
H14B C14 H14C 109.5 . . ?
C13 C15 H15A 109.5 . . ?
C13 C15 H15B 109.5 . . ?
C13 C15 H15C 109.5 . . ?
H15A C15 H15B 109.5 . . ?
H15A C15 H15C 109.5 . . ?
H15B C15 H15C 109.5 . . ?
N1 C16 C17 124.4(2) . . ?
C18 C16 N1 106.8(2) . . ?
C18 C16 C17 128.8(2) . . ?
C16 C17 H17A 109.5 . . ?
C16 C17 H17B 109.5 . . ?
C16 C17 H17C 109.5 . . ?
H17A C17 H17B 109.5 . . ?
H17A C17 H17C 109.5 . . ?
H17B C17 H17C 109.5 . . ?
N2 C18 C19 123.2(2) . . ?
C16 C18 N2 106.9(2) . . ?
C16 C18 C19 129.9(2) . . ?
C18 C19 H19A 109.5 . . ?
C18 C19 H19B 109.5 . . ?
C18 C19 H19C 109.5 . . ?
H19A C19 H19B 109.5 . . ?
H19A C19 H19C 109.5 . . ?
H19B C19 H19C 109.5 . . ?
N2 C20 H20 107.0 . . ?
N2 C20 C21 110.6(2) . . ?
N2 C20 C22 112.2(2) . . ?
C21 C20 H20 107.0 . . ?
C21 C20 C22 112.7(2) . . ?
C22 C20 H20 107.0 . . ?
C20 C21 H21A 109.5 . . ?
C20 C21 H21B 109.5 . . ?
C20 C21 H21C 109.5 . . ?
H21A C21 H21B 109.5 . . ?
H21A C21 H21C 109.5 . . ?
H21B C21 H21C 109.5 . . ?
C20 C22 H22A 109.5 . . ?
C20 C22 H22B 109.5 . . ?
C20 C22 H22C 109.5 . . ?
H22A C22 H22B 109.5 . . ?
H22A C22 H22C 109.5 . . ?
H22B C22 H22C 109.5 . . ?
C1 B1 C12 116.5(2) . . ?
C11 B1 C1 128.9(2) 2_566 . ?
C11 B1 C12 114.5(2) 2_566 . ?
O3 S2 N4 69.7(3) . 2_656 ?
O3 S2 N4 116.1(3) . . ?
O3 S2 C24 118.1(2) . . ?
O4 S2 O3 133.7(3) . . ?
O4 S2 N4 57.4(3) . . ?
O4 S2 N4 120.8(3) . 2_656 ?
O4 S2 C24 106.5(2) . . ?
N4 S2 N4 63.7(2) . 2_656 ?
N4 S2 C24 106.8(2) . . ?
N4 S2 C24 94.28(19) 2_656 . ?
O4A S2 N4 98.3(2) . . ?
O4A S2 C24 103.6(2) . . ?
O3A S2 N4 156.8(3) . . ?
O3A S2 C24 91.7(2) . . ?
O3A S2 O4A 90.5(3) . . ?
S2 O3 N4 63.1(2) . 2_656 ?
S2 N4 S2 116.3(2) . 2_656 ?
S2 N4 O3 140.0(3) . 2_656 ?
S2 N4 O3 47.2(2) 2_656 2_656 ?
S2 N4 N4 56.3(2) 2_656 2_656 ?
S2 N4 N4 60.1(3) . 2_656 ?
O4 N4 S2 49.1(2) . . ?
O4 N4 S2 164.8(4) . 2_656 ?
O4 N4 O3 145.5(4) . 2_656 ?
O4 N4 N4 109.0(5) . 2_656 ?
N4 N4 O3 93.1(4) 2_656 2_656 ?
F4 C24 S2 126.2(3) . . ?
F4 C24 F5 103.2(4) . . ?
F4 C24 F6 98.9(3) . . ?
F5 C24 S2 113.4(3) . . ?
F5 C24 F6 98.0(4) . . ?
F6 C24 S2 112.8(2) . . ?
F5A C24 S2 99.8(3) . . ?
F4A C24 S2 100.6(3) . . ?
F4A C24 F5A 104.9(4) . . ?
F6A C24 S2 113.6(3) . . ?
F6A C24 F5A 116.3(5) . . ?
F6A C24 F4A 118.9(5) . . ?
O1 S1 N3 58.5(4) . . ?
O1 S1 N3 114.8(3) . 2 ?
O1 S1 C23 107.2(3) . . ?
O2 S1 O1 131.4(4) . . ?
O2 S1 N3 92.5(5) . 2 ?
O2 S1 N3 139.5(5) . . ?
O2 S1 C23 107.0(3) . . ?
O2 S1 O1A 99.2(5) . . ?
N3 S1 N3 57.5(3) . 2 ?
N3 S1 C23 104.5(3) . . ?
N3 S1 C23 99.2(2) 2 . ?
N3 S1 O1A 99.9(4) . . ?
O1A S1 N3 153.7(4) . 2 ?
O1A S1 C23 99.8(3) . . ?
S1 N3 S1 122.5(3) . 2 ?
S1 N3 N3 65.3(4) . 2 ?
O1 N3 S1 168.7(5) . 2 ?
O1 N3 S1 55.9(3) . . ?
O1 N3 N3 119.8(6) . 2 ?
N3 N3 S1 57.2(3) 2 2 ?
F1 C23 S1 120.0(4) . . ?
F1 C23 F2 102.7(5) . . ?
F1 C23 F3 109.5(6) . . ?
F2 C23 S1 109.3(3) . . ?
F3 C23 S1 112.2(4) . . ?
F3 C23 F2 100.9(5) . . ?
F3A C23 S1 103.6(3) . . ?
F1A C23 S1 108.1(4) . . ?
F1A C23 F3A 104.6(6) . . ?
F2A C23 S1 114.4(4) . . ?
F2A C23 F3A 106.4(6) . . ?
F2A C23 F1A 118.2(8) . . ?
Cl1 C25 H25A 109.4 . . ?
Cl1 C25 H25B 109.4 . . ?
Cl2 C25 Cl1 111.3(2) . . ?
Cl2 C25 H25A 109.4 . . ?
Cl2 C25 H25B 109.4 . . ?
H25A C25 H25B 108.0 . . ?

loop_
_geom_bond_atom_site_label_1
_geom_bond_atom_site_label_2
_geom_bond_distance
_geom_bond_site_symmetry_2
_geom_bond_publ_flag
N1 C12 1.341(3) . ?
N1 C13 1.490(3) . ?
N1 C16 1.389(3) . ?
N2 C12 1.339(3) . ?
N2 C18 1.392(3) . ?
N2 C20 1.483(3) . ?
C1 C2 1.398(3) . ?
C1 C3 1.424(3) 2_566 ?
C1 B1 1.545(3) . ?
C2 H2 0.9500 . ?
C2 C3 1.402(3) . ?
C3 C4 1.444(3) . ?
C4 H4 0.9500 . ?
C4 C5 1.366(4) . ?
C5 H5 0.9500 . ?
C5 C6 1.445(3) . ?
C6 C7 1.409(3) . ?
C6 C11 1.426(3) . ?
C7 H7 0.9500 . ?
C7 C8 1.375(4) . ?
C8 H8 0.9500 . ?
C8 C9 1.394(4) . ?
C9 H9 0.9500 . ?
C9 C10 1.376(4) . ?
C10 H10 0.9500 . ?
C10 C11 1.420(3) . ?
C11 B1 1.531(4) 2_566 ?
C12 B1 1.607(3) . ?
C13 H13 1.0000 . ?
C13 C14 1.504(4) . ?
C13 C15 1.525(4) . ?
C14 H14A 0.9800 . ?
C14 H14B 0.9800 . ?
C14 H14C 0.9800 . ?
C15 H15A 0.9800 . ?
C15 H15B 0.9800 . ?
C15 H15C 0.9800 . ?
C16 C17 1.493(4) . ?
C16 C18 1.350(4) . ?
C17 H17A 0.9800 . ?
C17 H17B 0.9800 . ?
C17 H17C 0.9800 . ?
C18 C19 1.489(4) . ?
C19 H19A 0.9800 . ?
C19 H19B 0.9800 . ?
C19 H19C 0.9800 . ?
C20 H20 1.0000 . ?
C20 C21 1.511(4) . ?
C20 C22 1.519(4) . ?
C21 H21A 0.9800 . ?
C21 H21B 0.9800 . ?
C21 H21C 0.9800 . ?
C22 H22A 0.9800 . ?
C22 H22B 0.9800 . ?
C22 H22C 0.9800 . ?
S2 O3 1.383(4) . ?
S2 O4 1.272(4) . ?
S2 N4 1.682(5) 2_656 ?
S2 N4 1.613(5) . ?
S2 C24 1.820(4) . ?
S2 O4A 1.594(4) . ?
S2 O3A 1.458(5) . ?
F4 C24 1.354(5) . ?
F5 C24 1.379(5) . ?
F6 C24 1.472(6) . ?
O3 N4 1.769(7) 2_656 ?
N4 N4 1.739(8) 2_656 ?
C24 F5A 1.371(6) . ?
C24 F4A 1.302(5) . ?
C24 F6A 1.170(6) . ?
S1 O1 1.381(5) . ?
S1 O2 1.296(4) . ?
S1 N3 1.520(6) . ?
S1 N3 1.642(6) 2 ?
S1 C23 1.811(4) . ?
S1 O1A 1.601(8) . ?
F1 C23 1.259(7) . ?
F2 C23 1.462(6) . ?
F3 C23 1.318(6) . ?
N3 N3 1.526(10) 2 ?
C23 F3A 1.448(6) . ?
C23 F1A 1.237(7) . ?
C23 F2A 1.176(6) . ?
Cl1 C25 1.762(4) . ?
Cl2 C25 1.747(5) . ?
C25 H25A 0.9900 . ?
C25 H25B 0.9900 . ?

loop_
_geom_torsion_atom_site_label_1
_geom_torsion_atom_site_label_2
_geom_torsion_atom_site_label_3
_geom_torsion_atom_site_label_4
_geom_torsion
_geom_torsion_site_symmetry_1
_geom_torsion_site_symmetry_2
_geom_torsion_site_symmetry_3
_geom_torsion_site_symmetry_4
_geom_torsion_publ_flag
N1 C12 B1 C1 87.3(3) . . . . ?
N1 C12 B1 C11 -89.5(3) . . . 2_566 ?
N1 C16 C18 N2 -0.7(3) . . . . ?
N1 C16 C18 C19 179.8(3) . . . . ?
N2 C12 B1 C1 -97.3(3) . . . . ?
N2 C12 B1 C11 85.9(3) . . . 2_566 ?
C1 C2 C3 C1 -0.7(4) . . . 2_566 ?
C1 C2 C3 C4 178.4(2) . . . . ?
C1 C3 C4 C5 -5.9(4) 2_566 . . . ?
C2 C1 B1 C11 171.6(2) . . . 2_566 ?
C2 C1 B1 C12 -4.7(3) . . . . ?
C2 C3 C4 C5 175.1(3) . . . . ?
C3 C1 C2 C3 0.7(4) 2_566 . . . ?
C3 C1 B1 C11 -8.2(4) 2_566 . . 2_566 ?
C3 C1 B1 C12 175.5(2) 2_566 . . . ?
C3 C4 C5 C6 -0.4(5) . . . . ?
C4 C5 C6 C7 -176.6(3) . . . . ?
C4 C5 C6 C11 4.2(4) . . . . ?
C5 C6 C7 C8 177.4(2) . . . . ?
C5 C6 C11 C10 -178.2(2) . . . . ?
C5 C6 C11 B1 2.7(4) . . . 2_566 ?
C6 C7 C8 C9 1.3(4) . . . . ?
C7 C6 C11 C10 2.6(3) . . . . ?
C7 C6 C11 B1 -176.5(2) . . . 2_566 ?
C7 C8 C9 C10 1.3(4) . . . . ?
C8 C9 C10 C11 -2.0(4) . . . . ?
C9 C10 C11 C6 0.0(4) . . . . ?
C9 C10 C11 B1 179.2(2) . . . 2_566 ?
C11 C6 C7 C8 -3.3(4) . . . . ?
C12 N1 C13 C14 -114.5(3) . . . . ?
C12 N1 C13 C15 117.4(3) . . . . ?
C12 N1 C16 C17 -178.9(3) . . . . ?
C12 N1 C16 C18 0.6(3) . . . . ?
C12 N2 C18 C16 0.5(3) . . . . ?
C12 N2 C18 C19 -179.9(3) . . . . ?
C12 N2 C20 C21 -90.1(3) . . . . ?
C12 N2 C20 C22 36.6(4) . . . . ?
C13 N1 C12 N2 -180.0(2) . . . . ?
C13 N1 C12 B1 -3.8(4) . . . . ?
C13 N1 C16 C17 0.7(4) . . . . ?
C13 N1 C16 C18 -179.8(3) . . . . ?
C16 N1 C12 N2 -0.4(3) . . . . ?
C16 N1 C12 B1 175.9(2) . . . . ?
C16 N1 C13 C14 65.9(3) . . . . ?
C16 N1 C13 C15 -62.1(4) . . . . ?
C17 C16 C18 N2 178.8(3) . . . . ?
C17 C16 C18 C19 -0.7(6) . . . . ?
C18 N2 C12 N1 -0.1(3) . . . . ?
C18 N2 C12 B1 -176.1(2) . . . . ?
C18 N2 C20 C21 84.9(3) . . . . ?
C18 N2 C20 C22 -148.3(3) . . . . ?
C20 N2 C12 N1 175.5(2) . . . . ?
C20 N2 C12 B1 -0.5(4) . . . . ?
C20 N2 C18 C16 -175.4(2) . . . . ?
C20 N2 C18 C19 4.2(4) . . . . ?
B1 C1 C2 C3 -179.1(2) . . . . ?
S2 O4 N4 S2 19.0(14) . . . 2_656 ?
S2 O4 N4 O3 -121.9(6) . . . 2_656 ?
S2 O4 N4 N4 5.0(4) . . . 2_656 ?
O3 S2 N4 S2 -47.7(4) . . . 2_656 ?
O3 S2 N4 O3 -101.5(5) . . . 2_656 ?
O3 S2 N4 O4 126.9(3) . . . . ?
O3 S2 N4 N4 -47.7(4) . . . 2_656 ?
O3 S2 C24 F4 19.3(5) . . . . ?
O3 S2 C24 F5 -109.3(4) . . . . ?
O3 S2 C24 F6 140.4(4) . . . . ?
O4 S2 O3 N4 113.7(4) . . . 2_656 ?
O4 S2 N4 S2 -174.5(4) . . . 2_656 ?
O4 S2 N4 O3 131.6(6) . . . 2_656 ?
O4 S2 N4 N4 -174.5(4) . . . 2_656 ?
O4 S2 C24 F4 -173.9(4) . . . . ?
O4 S2 C24 F5 57.5(4) . . . . ?
O4 S2 C24 F6 -52.8(4) . . . . ?
N4 S2 O3 N4 44.9(3) . . . 2_656 ?
N4 S2 N4 S2 -0.001(1) 2_656 . . 2_656 ?
N4 S2 N4 O3 -53.9(4) 2_656 . . 2_656 ?
N4 S2 N4 O4 174.5(4) 2_656 . . . ?
N4 S2 C24 F4 -50.0(4) 2_656 . . . ?
N4 S2 C24 F4 -113.7(4) . . . . ?
N4 S2 C24 F5 -178.6(3) 2_656 . . . ?
N4 S2 C24 F5 117.7(3) . . . . ?
N4 S2 C24 F6 7.3(3) . . . . ?
N4 S2 C24 F6 71.1(3) 2_656 . . . ?
N4 S2 C24 F5A 176.4(3) . . . . ?
N4 S2 C24 F5A -119.8(3) 2_656 . . . ?
N4 S2 C24 F4A -76.3(3) . . . . ?
N4 S2 C24 F4A -12.5(3) 2_656 . . . ?
N4 S2 C24 F6A 115.7(5) 2_656 . . . ?
N4 S2 C24 F6A 52.0(5) . . . . ?
C24 S2 O3 N4 -83.9(3) . . . 2_656 ?
C24 S2 N4 S2 86.4(3) . . . 2_656 ?
C24 S2 N4 O3 32.6(5) . . . 2_656 ?
C24 S2 N4 O4 -99.1(3) . . . . ?
C24 S2 N4 N4 86.4(3) . . . 2_656 ?
S1 O1 N3 S1 -85(2) . . . 2 ?
S1 O1 N3 N3 -14.0(6) . . . 2 ?
O1 S1 N3 S1 166.6(6) . . . 2 ?
O1 S1 N3 N3 166.6(6) . . . 2 ?
O1 S1 C23 F1 174.8(7) . . . . ?
O1 S1 C23 F2 56.7(5) . . . . ?
O1 S1 C23 F3 -54.4(6) . . . . ?
O2 S1 N3 S1 48.3(8) . . . 2 ?
O2 S1 N3 O1 -118.4(6) . . . . ?
O2 S1 N3 N3 48.3(8) . . . 2 ?
O2 S1 C23 F1 -40.3(8) . . . . ?
O2 S1 C23 F2 -158.4(6) . . . . ?
O2 S1 C23 F3 90.5(6) . . . . ?
O2 S1 C23 F3A 28.7(6) . . . . ?
O2 S1 C23 F1A -81.9(7) . . . . ?
O2 S1 C23 F2A 144.1(8) . . . . ?
N3 S1 N3 S1 0.000(0) 2 . . 2 ?
N3 S1 N3 O1 -166.6(6) 2 . . . ?
N3 S1 C23 F1 113.8(7) . . . . ?
N3 S1 C23 F1 55.1(6) 2 . . . ?
N3 S1 C23 F2 -4.3(4) . . . . ?
N3 S1 C23 F2 -63.0(4) 2 . . . ?
N3 S1 C23 F3 -174.1(5) 2 . . . ?
N3 S1 C23 F3 -115.4(5) . . . . ?
N3 S1 C23 F3A -177.2(4) . . . . ?
N3 S1 C23 F3A 124.1(4) 2 . . . ?
N3 S1 C23 F1A 72.2(6) . . . . ?
N3 S1 C23 F1A 13.5(6) 2 . . . ?
N3 S1 C23 F2A -120.4(7) 2 . . . ?
N3 S1 C23 F2A -61.8(7) . . . . ?
C23 S1 N3 S1 -91.8(4) . . . 2 ?
C23 S1 N3 O1 101.6(3) . . . . ?
C23 S1 N3 N3 -91.8(4) . . . 2 ?
O4A S2 N4 S2 -166.6(3) . . . 2_656 ?
O4A S2 N4 N4 -166.6(3) . . . 2_656 ?
O4A S2 C24 F5A 73.2(3) . . . . ?
O4A S2 C24 F4A -179.5(3) . . . . ?
O4A S2 C24 F6A -51.2(5) . . . . ?
O3A S2 N4 S2 -55.3(7) . . . 2_656 ?
O3A S2 N4 N4 -55.3(7) . . . 2_656 ?
O3A S2 C24 F5A -17.7(3) . . . . ?
O3A S2 C24 F4A 89.6(3) . . . . ?
O3A S2 C24 F6A -142.2(5) . . . . ?
O1A S1 N3 S1 165.3(5) . . . 2 ?
O1A S1 N3 N3 165.3(5) . . . 2 ?
O1A S1 C23 F3A -74.2(5) . . . . ?
O1A S1 C23 F1A 175.2(7) . . . . ?
O1A S1 C23 F2A 41.2(8) . . . . ?
